data_7160392
loop_
_publ_author_name
'Jena, Chinmay K.'
'Patnaik, Aurobindo'
'Nayak, Sushree S.'
'Kumari, Supriya'
'Panda, Ankita'
'Dixit, Manjusha'
'Sharma, Nagendra K.'

_publ_section_title
;
 PIDA-mediated synthesis of kynurenine derivatives by oxidative
 fragmentation of the tryptophan scaffold.
;
_journal_issue 13
_journal_name_full 'Organic &amp; biomolecular chemistry'
_journal_page_first 3208
_journal_page_last 3223
_journal_paper_doi 10.1039/d5ob00057b
_journal_volume 23
_journal_year 2025
_chemical_absolute_configuration s
_chemical_formula_moiety 'C16 H18 N2 O5'
_chemical_formula_sum 'C16 H18 N2 O5'
_chemical_formula_weight 318.32
_space_group_crystal_system orthorhombic
_space_group_IT_number 19
_space_group_name_Hall 'P 2ac 2ab'
_space_group_name_H-M_alt 'P 21 21 21'
_atom_sites_solution_hydrogens mixed
_atom_sites_solution_primary iterative
_audit_creation_date 2024-03-27
_audit_creation_method
;
Olex2 1.3
(compiled 2020.11.12 svn.r5f609507 for OlexSys, GUI svn.r6408)
;
_audit_update_record
;
2024-09-30 deposited with the CCDC.	2025-02-25 downloaded from the CCDC.
;
_cell_angle_alpha 90
_cell_angle_beta 90
_cell_angle_gamma 90
_cell_formula_units_Z 4
_cell_length_a 5.6238(3)
_cell_length_b 14.8768(8)
_cell_length_c 19.4102(10)
_cell_measurement_reflns_used 6749
_cell_measurement_temperature 100.01(10)
_cell_measurement_theta_max 77.6880
_cell_measurement_theta_min 4.5690
_cell_volume 1623.94(15)
_computing_cell_refinement 'CrysAlisPro 1.171.42.89a (Rigaku OD, 2023)'
_computing_data_collection 'CrysAlisPro 1.171.42.89a (Rigaku OD, 2023)'
_computing_data_reduction 'CrysAlisPro 1.171.42.89a (Rigaku OD, 2023)'
_computing_molecular_graphics 'Olex2 1.3 (Dolomanov et al., 2009)'
_computing_publication_material 'Olex2 1.3 (Dolomanov et al., 2009)'
_computing_structure_refinement 'SHELXL 2019/3 (Sheldrick, 2015)'
_computing_structure_solution 'olex2.solve 1.3 (Bourhis et al., 2015)'
_diffrn_ambient_temperature 100.15
_diffrn_detector_area_resol_mean 5.8140
_diffrn_detector_type 'Pilatus 200K'
_diffrn_measured_fraction_theta_full 0.999
_diffrn_measured_fraction_theta_max 0.960
_diffrn_measurement_details
;
List of Runs (angles in degrees, time in seconds):

  # Type    Start    End  Width  t~exp~   \w     \q     \k     \f   Frames
#--------------------------------------------------------------------------
  1  \w    -42.00  27.00   0.50    0.25    --  -38.50  40.00 170.00  138
  2  \w   -104.00 -35.00   0.50    0.25    --  -38.50 -40.00  16.00  138
  3  \w    -16.00  53.00   0.50    0.25    --   49.31 -40.00  16.00  138
  4  \w     46.00 115.00   0.50    0.25    --   49.31  40.00 170.00  138
  5  \w     42.00 111.00   0.50    0.97    --  107.46 -40.00  16.00  138
  6  \w    104.00 173.00   0.50    0.97    --  107.46  40.00 170.00  138
  7  \w     28.00  98.00   0.50    0.25    --   49.31-125.00  30.00  140
  8  \w     46.00  99.00   0.50    0.25    --   49.31  37.00-120.00  106
  9  \w     82.00 108.00   0.50    0.97    --  107.46 -30.00-180.00   52
 10  \w     99.00 133.00   0.50    0.97    --  107.46 125.00  30.00   68
 11  \w    141.00 168.00   0.50    0.97    --  107.46 125.00  30.00   54
 12  \w     52.00  78.00   0.50    0.97    --  107.46-125.00  60.00   52
 13  \w     63.00 111.00   0.50    0.97    --  107.46-125.00-180.00   96
 14  \w     40.00  75.00   0.50    0.97    --  107.46 -30.00-180.00   70
 15  \w    118.00 152.00   0.50    0.97    --  107.46 125.00  90.00   68
;
_diffrn_measurement_device 'four-circle diffractometer'
_diffrn_measurement_device_type 'SuperNova, Dual, Cu at home/near, Pilatus 200K'
_diffrn_measurement_method '\w scans'
_diffrn_radiation_type CuK\a
_diffrn_radiation_wavelength 1.54184
_diffrn_reflns_av_R_equivalents 0.0436
_diffrn_reflns_av_unetI/netI 0.0390
_diffrn_reflns_Laue_measured_fraction_full 0.999
_diffrn_reflns_Laue_measured_fraction_max 0.960
_diffrn_reflns_limit_h_max 6
_diffrn_reflns_limit_h_min -6
_diffrn_reflns_limit_k_max 18
_diffrn_reflns_limit_k_min -18
_diffrn_reflns_limit_l_max 24
_diffrn_reflns_limit_l_min -14
_diffrn_reflns_number 7534
_diffrn_reflns_point_group_measured_fraction_full 0.955
_diffrn_reflns_point_group_measured_fraction_max 0.898
_diffrn_reflns_theta_full 67.684
_diffrn_reflns_theta_max 77.905
_diffrn_reflns_theta_min 3.744
_exptl_absorpt_coefficient_mu 0.817
_exptl_absorpt_correction_T_max 1.00000
_exptl_absorpt_correction_T_min 0.76053
_exptl_absorpt_correction_type multi-scan
_exptl_absorpt_process_details
;
CrysAlisPro 1.171.42.89a (Rigaku Oxford Diffraction, 2023)
Empirical absorption correction using spherical harmonics,
implemented in SCALE3 ABSPACK scaling algorithm.
;
_exptl_crystal_colour 'clear whiteish white'
_exptl_crystal_colour_lustre clear
_exptl_crystal_colour_modifier whiteish
_exptl_crystal_colour_primary white
_exptl_crystal_density_diffrn 1.302
_exptl_crystal_description block
_exptl_crystal_F_000 672
_exptl_crystal_size_max 0.02
_exptl_crystal_size_mid 0.02
_exptl_crystal_size_min 0.002
_refine_diff_density_max 0.181
_refine_diff_density_min -0.326
_refine_diff_density_rms 0.055
_refine_ls_abs_structure_details
;
 Flack x determined using 1116 quotients [(I+)-(I-)]/[(I+)+(I-)]
 (Parsons, Flack and Wagner, Acta Cryst. B69 (2013) 249-259).
;
_refine_ls_abs_structure_Flack 0.03(14)
_refine_ls_extinction_method none
_refine_ls_goodness_of_fit_ref 1.053
_refine_ls_hydrogen_treatment mixed
_refine_ls_matrix_type full
_refine_ls_number_parameters 215
_refine_ls_number_reflns 3118
_refine_ls_number_restraints 0
_refine_ls_restrained_S_all 1.053
_refine_ls_R_factor_all 0.0424
_refine_ls_R_factor_gt 0.0410
_refine_ls_shift/su_max 0.001
_refine_ls_shift/su_mean 0.000
_refine_ls_structure_factor_coef Fsqd
_refine_ls_weighting_details 'w=1/[\s^2^(Fo^2^)+(0.0756P)^2^+0.2678P] where P=(Fo^2^+2Fc^2^)/3'
_refine_ls_weighting_scheme calc
_refine_ls_wR_factor_gt 0.1118
_refine_ls_wR_factor_ref 0.1133
_reflns_Friedel_coverage 0.603
_reflns_Friedel_fraction_full 0.892
_reflns_Friedel_fraction_max 0.812
_reflns_number_gt 3016
_reflns_number_total 3118
_reflns_threshold_expression 'I > 2\s(I)'
_cod_data_source_file d5ob00057b2.cif
_cod_data_source_block nks-ckj-boc-w-spiro_auto
_cod_depositor_comments 'Adding full bibliography for 7160390--7160394.cif.'
_cod_database_code 7160392
_shelx_shelxl_version_number 2019/3
_shelx_space_group_comment
;
The symmetry employed for this shelxl refinement is uniquely defined
by the following loop, which should always be used as a source of
symmetry information in preference to the above space-group names.
They are only intended as comments.
;
_shelx_estimated_absorpt_t_max 0.998
_shelx_estimated_absorpt_t_min 0.984
_olex2_refinement_description
;
1. Fixed Uiso
 At 1.2 times of:
  All C(H) groups, All C(H,H) groups, All N(H) groups
 At 1.5 times of:
  All C(H,H,H) groups
2.a Ternary CH refined with riding coordinates:
 C00D(H00D)
2.b Secondary CH2 refined with riding coordinates:
 C00E(H00A,H00B)
2.c Aromatic/amide H refined with riding coordinates:
 N007(H007), C00H(H00H), C00L(H00N), C00M(H00O), C00N(H00P)
2.d Idealised Me refined as rotating group:
 C00G(H00C,H00E,H00F), C00J(H00G,H00I,H00J), C00K(H00K,H00L,H00M)
;
_olex2_submission_special_instructions 'No special instructions were received'
_oxdiff_exptl_absorpt_empirical_details
;
Empirical correction (ABSPACK) includes:
- Absorption correction using spherical harmonics
- Frame scaling
;

loop_
_space_group_symop_operation_xyz
'x, y, z'
'-x+1/2, -y, z+1/2'
'-x, y+1/2, -z+1/2'
'x+1/2, -y+1/2, -z'

loop_
_atom_site_label
_atom_site_type_symbol
_atom_site_fract_x
_atom_site_fract_y
_atom_site_fract_z
_atom_site_U_iso_or_equiv
_atom_site_adp_type
_atom_site_occupancy
_atom_site_site_symmetry_order
_atom_site_calc_flag
_atom_site_refinement_flags_posn
_atom_site_refinement_flags_adp
_atom_site_refinement_flags_occupancy
_atom_site_disorder_assembly
_atom_site_disorder_group
O001 O 0.5115(3) 0.16746(9) 0.42306(7) 0.0177(3) Uani 1 1 d . . . . .
O002 O 0.7050(3) 0.48336(10) 0.34242(8) 0.0254(4) Uani 1 1 d . . . . .
O003 O 0.4047(3) 0.28592(11) 0.48603(8) 0.0249(4) Uani 1 1 d . . . . .
O004 O 0.9301(3) 0.51487(10) 0.43700(7) 0.0214(3) Uani 1 1 d . . . . .
O005 O 0.3374(3) 0.19848(12) 0.28183(8) 0.0284(4) Uani 1 1 d . . . . .
N006 N 0.8020(4) 0.37676(11) 0.42049(9) 0.0203(4) Uani 1 1 d . . . . .
N007 N 0.4931(4) 0.05455(13) 0.27721(9) 0.0247(4) Uani 1 1 d . . . . .
H007 H 0.402781 0.031785 0.244562 0.030 Uiso 1 1 calc R U . . .
C008 C 0.8050(4) 0.46130(13) 0.39523(10) 0.0172(4) Uani 1 1 d . . . . .
C009 C 0.5141(4) 0.25607(14) 0.43829(10) 0.0179(4) Uani 1 1 d . . . . .
C00A C 0.6533(4) 0.14971(14) 0.36109(10) 0.0177(4) Uani 1 1 d . . . . .
C00B C 0.7732(4) 0.06015(14) 0.36263(11) 0.0202(4) Uani 1 1 d . . . . .
C00C C 0.9900(4) 0.60756(13) 0.41600(11) 0.0206(4) Uani 1 1 d . . . . .
C00D C 0.6699(4) 0.30656(13) 0.38727(10) 0.0177(4) Uani 1 1 d . . . . .
H00D H 0.565150 0.334303 0.351470 0.021 Uiso 1 1 calc R U . . .
C00E C 0.8146(4) 0.23214(13) 0.35361(10) 0.0183(4) Uani 1 1 d . . . . .
H00A H 0.967741 0.223077 0.377782 0.022 Uiso 1 1 calc R U . . .
H00B H 0.846284 0.245723 0.304530 0.022 Uiso 1 1 calc R U . . .
C00F C 0.4728(4) 0.13981(15) 0.30173(10) 0.0206(4) Uani 1 1 d . . . . .
C00G C 1.1366(5) 0.60515(16) 0.35034(12) 0.0253(5) Uani 1 1 d . . . . .
H00C H 1.270249 0.563589 0.356233 0.038 Uiso 1 1 calc R U . . .
H00E H 1.197389 0.665498 0.340382 0.038 Uiso 1 1 calc R U . . .
H00F H 1.036702 0.584796 0.312021 0.038 Uiso 1 1 calc R U . . .
C00H C 0.9654(4) 0.03019(16) 0.40040(12) 0.0265(5) Uani 1 1 d . . . . .
H00H H 1.032737 0.066453 0.435653 0.032 Uiso 1 1 calc R U . . .
C00I C 0.6772(4) 0.00715(15) 0.31067(11) 0.0240(5) Uani 1 1 d . . . . .
C00J C 0.7681(4) 0.66397(14) 0.40934(14) 0.0282(5) Uani 1 1 d . . . . .
H00G H 0.677032 0.644166 0.369069 0.042 Uiso 1 1 calc R U . . .
H00I H 0.812450 0.727260 0.403743 0.042 Uiso 1 1 calc R U . . .
H00J H 0.670824 0.657114 0.450898 0.042 Uiso 1 1 calc R U . . .
C00K C 1.1406(5) 0.63873(17) 0.47675(12) 0.0302(5) Uani 1 1 d . . . . .
H00K H 1.043885 0.638313 0.518749 0.045 Uiso 1 1 calc R U . . .
H00L H 1.198420 0.699832 0.468056 0.045 Uiso 1 1 calc R U . . .
H00M H 1.276312 0.598102 0.482515 0.045 Uiso 1 1 calc R U . . .
C00L C 0.7644(6) -0.07745(16) 0.29539(13) 0.0360(6) Uani 1 1 d . . . . .
H00N H 0.695490 -0.113610 0.260348 0.043 Uiso 1 1 calc R U . . .
C00M C 1.0588(5) -0.05473(17) 0.38561(13) 0.0340(6) Uani 1 1 d . . . . .
H00O H 1.191067 -0.076759 0.410926 0.041 Uiso 1 1 calc R U . . .
C00N C 0.9580(6) -0.10704(16) 0.33383(14) 0.0395(7) Uani 1 1 d . . . . .
H00P H 1.023389 -0.164634 0.324444 0.047 Uiso 1 1 calc R U . . .
H006 H 0.891(6) 0.364(2) 0.4551(18) 0.035(8) Uiso 1 1 d . . . . .

loop_
_atom_site_aniso_label
_atom_site_aniso_U_11
_atom_site_aniso_U_22
_atom_site_aniso_U_33
_atom_site_aniso_U_23
_atom_site_aniso_U_13
_atom_site_aniso_U_12
O001 0.0271(7) 0.0169(7) 0.0092(6) -0.0018(5) 0.0022(6) -0.0041(6)
O002 0.0386(9) 0.0193(7) 0.0182(7) 0.0055(6) -0.0109(7) -0.0037(7)
O003 0.0334(8) 0.0246(7) 0.0167(7) -0.0038(6) 0.0079(7) 0.0012(7)
O004 0.0354(8) 0.0143(7) 0.0144(7) 0.0018(5) -0.0047(6) -0.0053(6)
O005 0.0311(9) 0.0363(9) 0.0177(8) -0.0021(7) -0.0046(7) 0.0037(8)
N006 0.0328(10) 0.0147(8) 0.0133(8) 0.0031(6) -0.0086(8) -0.0033(7)
N007 0.0346(10) 0.0273(9) 0.0121(8) -0.0083(7) -0.0009(8) -0.0081(9)
C008 0.0228(9) 0.0173(9) 0.0115(9) 0.0011(7) -0.0011(8) 0.0005(7)
C009 0.0240(9) 0.0180(9) 0.0117(9) -0.0003(7) -0.0007(8) -0.0002(8)
C00A 0.0238(10) 0.0208(10) 0.0085(9) -0.0011(7) 0.0019(8) -0.0011(8)
C00B 0.0307(11) 0.0179(9) 0.0120(9) -0.0012(7) 0.0068(9) -0.0033(9)
C00C 0.0283(10) 0.0148(9) 0.0186(10) 0.0003(8) 0.0014(9) -0.0033(8)
C00D 0.0262(10) 0.0171(9) 0.0097(9) 0.0015(7) -0.0020(8) -0.0025(8)
C00E 0.0257(10) 0.0182(9) 0.0109(9) 0.0000(7) 0.0020(8) -0.0051(8)
C00F 0.0259(10) 0.0267(11) 0.0092(9) -0.0023(8) 0.0021(8) -0.0057(9)
C00G 0.0290(11) 0.0246(11) 0.0223(11) -0.0002(9) 0.0049(9) -0.0013(9)
C00H 0.0350(12) 0.0246(10) 0.0198(10) 0.0019(9) 0.0023(10) 0.0011(9)
C00I 0.0375(12) 0.0208(10) 0.0137(9) -0.0020(8) 0.0050(9) -0.0060(9)
C00J 0.0297(11) 0.0171(10) 0.0377(13) -0.0027(9) 0.0066(11) 0.0002(9)
C00K 0.0374(13) 0.0301(12) 0.0230(11) -0.0054(10) -0.0001(10) -0.0131(11)
C00L 0.0654(18) 0.0205(11) 0.0221(12) -0.0068(9) 0.0097(12) -0.0050(12)
C00M 0.0437(14) 0.0297(12) 0.0286(13) 0.0090(11) 0.0087(11) 0.0110(11)
C00N 0.068(2) 0.0194(11) 0.0313(13) 0.0023(10) 0.0176(14) 0.0063(12)

loop_
_atom_type_symbol
_atom_type_description
_atom_type_scat_dispersion_real
_atom_type_scat_dispersion_imag
_atom_type_scat_source
C C 0.0181 0.0091 'International Tables Vol C Tables 4.2.6.8 and 6.1.1.4'
H H 0.0000 0.0000 'International Tables Vol C Tables 4.2.6.8 and 6.1.1.4'
N N 0.0311 0.0180 'International Tables Vol C Tables 4.2.6.8 and 6.1.1.4'
O O 0.0492 0.0322 'International Tables Vol C Tables 4.2.6.8 and 6.1.1.4'

loop_
_geom_angle_atom_site_label_1
_geom_angle_atom_site_label_2
_geom_angle_atom_site_label_3
_geom_angle
_geom_angle_site_symmetry_1
_geom_angle_site_symmetry_3
_geom_angle_publ_flag
C009 O001 C00A 110.43(15) . . ?
C008 O004 C00C 120.63(15) . . ?
C008 N006 C00D 121.42(18) . . ?
C008 N006 H006 119(2) . . ?
C00D N006 H006 119(2) . . ?
C00F N007 H007 124.2 . . ?
C00F N007 C00I 111.52(18) . . ?
C00I N007 H007 124.2 . . ?
O002 C008 O004 126.48(19) . . ?
O002 C008 N006 123.5(2) . . ?
O004 C008 N006 109.98(17) . . ?
O001 C009 C00D 110.22(16) . . ?
O003 C009 O001 121.7(2) . . ?
O003 C009 C00D 128.07(19) . . ?
O001 C00A C00B 112.92(16) . . ?
O001 C00A C00E 104.80(15) . . ?
O001 C00A C00F 105.77(16) . . ?
C00B C00A C00E 116.67(18) . . ?
C00B C00A C00F 103.10(17) . . ?
C00E C00A C00F 113.28(17) . . ?
C00H C00B C00A 130.7(2) . . ?
C00H C00B C00I 120.4(2) . . ?
C00I C00B C00A 108.5(2) . . ?
O004 C00C C00G 109.49(17) . . ?
O004 C00C C00J 110.72(18) . . ?
O004 C00C C00K 101.39(17) . . ?
C00G C00C C00K 110.80(19) . . ?
C00J C00C C00G 112.96(19) . . ?
C00J C00C C00K 110.88(19) . . ?
N006 C00D C009 111.43(16) . . ?
N006 C00D H00D 108.5 . . ?
N006 C00D C00E 116.46(18) . . ?
C009 C00D H00D 108.5 . . ?
C009 C00D C00E 103.20(16) . . ?
C00E C00D H00D 108.5 . . ?
C00A C00E H00A 111.2 . . ?
C00A C00E H00B 111.2 . . ?
C00D C00E C00A 103.01(16) . . ?
C00D C00E H00A 111.2 . . ?
C00D C00E H00B 111.2 . . ?
H00A C00E H00B 109.1 . . ?
O005 C00F N007 127.5(2) . . ?
O005 C00F C00A 125.3(2) . . ?
N007 C00F C00A 107.17(19) . . ?
C00C C00G H00C 109.5 . . ?
C00C C00G H00E 109.5 . . ?
C00C C00G H00F 109.5 . . ?
H00C C00G H00E 109.5 . . ?
H00C C00G H00F 109.5 . . ?
H00E C00G H00F 109.5 . . ?
C00B C00H H00H 120.8 . . ?
C00B C00H C00M 118.5(2) . . ?
C00M C00H H00H 120.8 . . ?
C00B C00I N007 109.60(19) . . ?
C00L C00I N007 128.0(2) . . ?
C00L C00I C00B 122.3(3) . . ?
C00C C00J H00G 109.5 . . ?
C00C C00J H00I 109.5 . . ?
C00C C00J H00J 109.5 . . ?
H00G C00J H00I 109.5 . . ?
H00G C00J H00J 109.5 . . ?
H00I C00J H00J 109.5 . . ?
C00C C00K H00K 109.5 . . ?
C00C C00K H00L 109.5 . . ?
C00C C00K H00M 109.5 . . ?
H00K C00K H00L 109.5 . . ?
H00K C00K H00M 109.5 . . ?
H00L C00K H00M 109.5 . . ?
C00I C00L H00N 121.6 . . ?
C00I C00L C00N 116.8(2) . . ?
C00N C00L H00N 121.6 . . ?
C00H C00M H00O 120.0 . . ?
C00N C00M C00H 120.1(3) . . ?
C00N C00M H00O 120.0 . . ?
C00L C00N C00M 121.9(2) . . ?
C00L C00N H00P 119.0 . . ?
C00M C00N H00P 119.0 . . ?

loop_
_geom_bond_atom_site_label_1
_geom_bond_atom_site_label_2
_geom_bond_distance
_geom_bond_site_symmetry_2
_geom_bond_publ_flag
O001 C009 1.351(2) . ?
O001 C00A 1.467(2) . ?
O002 C008 1.215(3) . ?
O003 C009 1.198(3) . ?
O004 C008 1.337(3) . ?
O004 C00C 1.477(2) . ?
O005 C00F 1.221(3) . ?
N006 C008 1.350(3) . ?
N006 C00D 1.435(3) . ?
N006 H006 0.86(3) . ?
N007 H007 0.8800 . ?
N007 C00F 1.359(3) . ?
N007 C00I 1.411(3) . ?
C009 C00D 1.521(3) . ?
C00A C00B 1.493(3) . ?
C00A C00E 1.532(3) . ?
C00A C00F 1.543(3) . ?
C00B C00H 1.380(3) . ?
C00B C00I 1.389(3) . ?
C00C C00G 1.518(3) . ?
C00C C00J 1.509(3) . ?
C00C C00K 1.524(3) . ?
C00D H00D 1.0000 . ?
C00D C00E 1.521(3) . ?
C00E H00A 0.9900 . ?
C00E H00B 0.9900 . ?
C00G H00C 0.9800 . ?
C00G H00E 0.9800 . ?
C00G H00F 0.9800 . ?
C00H H00H 0.9500 . ?
C00H C00M 1.398(3) . ?
C00I C00L 1.383(3) . ?
C00J H00G 0.9800 . ?
C00J H00I 0.9800 . ?
C00J H00J 0.9800 . ?
C00K H00K 0.9800 . ?
C00K H00L 0.9800 . ?
C00K H00M 0.9800 . ?
C00L H00N 0.9500 . ?
C00L C00N 1.391(4) . ?
C00M H00O 0.9500 . ?
C00M C00N 1.392(4) . ?
C00N H00P 0.9500 . ?

loop_
_geom_torsion_atom_site_label_1
_geom_torsion_atom_site_label_2
_geom_torsion_atom_site_label_3
_geom_torsion_atom_site_label_4
_geom_torsion
_geom_torsion_site_symmetry_1
_geom_torsion_site_symmetry_2
_geom_torsion_site_symmetry_3
_geom_torsion_site_symmetry_4
_geom_torsion_publ_flag
O001 C009 C00D N006 -141.93(18) . . . . ?
O001 C009 C00D C00E -16.2(2) . . . . ?
O001 C00A C00B C00H -72.9(3) . . . . ?
O001 C00A C00B C00I 114.54(19) . . . . ?
O001 C00A C00E C00D -28.1(2) . . . . ?
O001 C00A C00F O005 62.3(3) . . . . ?
O001 C00A C00F N007 -117.20(18) . . . . ?
O003 C009 C00D N006 38.1(3) . . . . ?
O003 C009 C00D C00E 163.8(2) . . . . ?
N006 C00D C00E C00A 148.82(17) . . . . ?
N007 C00I C00L C00N 176.1(2) . . . . ?
C008 O004 C00C C00G -59.8(2) . . . . ?
C008 O004 C00C C00J 65.4(2) . . . . ?
C008 O004 C00C C00K -176.94(19) . . . . ?
C008 N006 C00D C009 -130.3(2) . . . . ?
C008 N006 C00D C00E 111.7(2) . . . . ?
C009 O001 C00A C00B 147.19(18) . . . . ?
C009 O001 C00A C00E 19.2(2) . . . . ?
C009 O001 C00A C00F -100.78(19) . . . . ?
C009 C00D C00E C00A 26.42(19) . . . . ?
C00A O001 C009 O003 178.12(19) . . . . ?
C00A O001 C009 C00D -1.9(2) . . . . ?
C00A C00B C00H C00M -172.5(2) . . . . ?
C00A C00B C00I N007 -3.0(2) . . . . ?
C00A C00B C00I C00L 174.8(2) . . . . ?
C00B C00A C00E C00D -153.76(17) . . . . ?
C00B C00A C00F O005 -179.0(2) . . . . ?
C00B C00A C00F N007 1.6(2) . . . . ?
C00B C00H C00M C00N 0.0(4) . . . . ?
C00B C00I C00L C00N -1.2(4) . . . . ?
C00C O004 C008 O002 -9.6(3) . . . . ?
C00C O004 C008 N006 171.02(18) . . . . ?
C00D N006 C008 O002 -2.5(4) . . . . ?
C00D N006 C008 O004 176.90(18) . . . . ?
C00E C00A C00B C00H 48.6(3) . . . . ?
C00E C00A C00B C00I -123.9(2) . . . . ?
C00E C00A C00F O005 -52.0(3) . . . . ?
C00E C00A C00F N007 128.57(19) . . . . ?
C00F N007 C00I C00B 4.2(3) . . . . ?
C00F N007 C00I C00L -173.5(2) . . . . ?
C00F C00A C00B C00H 173.5(2) . . . . ?
C00F C00A C00B C00I 0.9(2) . . . . ?
C00F C00A C00E C00D 86.75(19) . . . . ?
C00H C00B C00I N007 -176.5(2) . . . . ?
C00H C00B C00I C00L 1.4(3) . . . . ?
C00H C00M C00N C00L 0.1(4) . . . . ?
C00I N007 C00F O005 177.1(2) . . . . ?
C00I N007 C00F C00A -3.5(2) . . . . ?
C00I C00B C00H C00M -0.7(3) . . . . ?
C00I C00L C00N C00M 0.5(4) . . . . ?
